data_7215943
loop_
_publ_author_name
'Mukherjee, Gargi'
'Biradha, Kumar'

_publ_section_title
;
 1D, 2D and 3D coordination polymers of 1,3-phenylene diisonicotinate with
 Cu(i)/Cu(ii): Cu2I2 building block, anion influence and guest inclusions
;
_journal_issue 22
_journal_name_full CrystEngComm
_journal_page_first 4701
_journal_paper_doi 10.1039/c4ce00123k
_journal_volume 16
_journal_year 2014
_chemical_formula_sum 'C50 H34 Cu2 I2 N6 O8'
_chemical_formula_weight 1227.71
_chemical_name_systematic
; 
 ? 
;
_space_group_IT_number 14
_symmetry_cell_setting monoclinic
_symmetry_space_group_name_Hall '-P 2yn'
_symmetry_space_group_name_H-M 'P 1 21/n 1'
_atom_sites_solution_hydrogens geom
_atom_sites_solution_primary direct
_atom_sites_solution_secondary difmap
_audit_creation_method SHELXL-97
_cell_angle_alpha 90.00
_cell_angle_beta 100.186(12)
_cell_angle_gamma 90.00
_cell_formula_units_Z 2
_cell_length_a 9.470(3)
_cell_length_b 8.587(3)
_cell_length_c 30.417(9)
_cell_measurement_reflns_used 4422
_cell_measurement_temperature 293(2)
_cell_measurement_theta_max 26.00
_cell_measurement_theta_min 2.73
_cell_volume 2434.5(14)
_computing_structure_refinement 'SHELXL-97 (Sheldrick, 1997)'
_computing_structure_solution 'SHELXS-97 (Sheldrick, 1990)'
_diffrn_ambient_temperature 293(2)
_diffrn_measured_fraction_theta_full 0.923
_diffrn_measured_fraction_theta_max 0.923
_diffrn_radiation_monochromator graphite
_diffrn_radiation_source 'fine-focus sealed tube'
_diffrn_radiation_type MoK\a
_diffrn_radiation_wavelength 0.71073
_diffrn_reflns_av_R_equivalents 0.1456
_diffrn_reflns_av_sigmaI/netI 0.1068
_diffrn_reflns_limit_h_max 11
_diffrn_reflns_limit_h_min -11
_diffrn_reflns_limit_k_max 10
_diffrn_reflns_limit_k_min -10
_diffrn_reflns_limit_l_max 37
_diffrn_reflns_limit_l_min -36
_diffrn_reflns_number 25947
_diffrn_reflns_theta_full 26.00
_diffrn_reflns_theta_max 26.00
_diffrn_reflns_theta_min 2.73
_exptl_absorpt_coefficient_mu 2.201
_exptl_absorpt_correction_T_max 0.802
_exptl_absorpt_correction_T_min 0.628
_exptl_absorpt_correction_type empirical
_exptl_absorpt_process_details sadabs
_exptl_crystal_colour orange
_exptl_crystal_density_diffrn 1.675
_exptl_crystal_density_meas ?
_exptl_crystal_density_method 'not measured'
_exptl_crystal_description plate
_exptl_crystal_F_000 1208
_exptl_crystal_size_max 0.23
_exptl_crystal_size_mid 0.18
_exptl_crystal_size_min 0.10
_refine_diff_density_max 2.888
_refine_diff_density_min -2.030
_refine_diff_density_rms 0.230
_refine_ls_extinction_coef 0.042(4)
_refine_ls_extinction_expression Fc^*^=kFc[1+0.001xFc^2^\l^3^/sin(2\q)]^-1/4^
_refine_ls_extinction_method SHELXL
_refine_ls_goodness_of_fit_ref 1.011
_refine_ls_hydrogen_treatment constr
_refine_ls_matrix_type full
_refine_ls_number_parameters 308
_refine_ls_number_reflns 4422
_refine_ls_number_restraints 0
_refine_ls_restrained_S_all 1.011
_refine_ls_R_factor_all 0.1764
_refine_ls_R_factor_gt 0.1335
_refine_ls_shift/su_max 0.009
_refine_ls_shift/su_mean 0.001
_refine_ls_structure_factor_coef Fsqd
_refine_ls_weighting_details 'calc w=1/[\s^2^(Fo^2^)+(0.1249P)^2^+76.0509P] where P=(Fo^2^+2Fc^2^)/3'
_refine_ls_weighting_scheme calc
_refine_ls_wR_factor_gt 0.2975
_refine_ls_wR_factor_ref 0.3166
_reflns_number_gt 2965
_reflns_number_total 4422
_reflns_threshold_expression >2sigma(I)
_cod_data_source_file c4ce00123k2.cif
_cod_data_source_block 3
_cod_depositor_comments
;
The following automatic conversions were performed:

'_symmetry_cell_setting' value 'Monoclinic' changed to 'monoclinic'
according to
/usr/data/users/saulius/crontab/automatic-downloads/rss-feeds/RSC/lib/dictionaries/cif_core.dic
dictionary named 'cif_core.dic' version 2.4.2 from 2011-04-26.

Automatic conversion script
Id: cif_fix_values 2281 2013-09-26 08:29:07Z andrius 

The following automatic conversions were performed:

'_exptl_crystal_density_meas' value 'not measured' was changed to '?'
- the value is perceived as not measured.

Automatic conversion script
Id: cif_fix_values 3008 2015-01-20 13:52:24Z robertas 
;
_cod_original_sg_symbol_H-M P2(1)/n
_cod_database_code 7215943

loop_
_symmetry_equiv_pos_as_xyz
'x, y, z'
'-x+1/2, y+1/2, -z+1/2'
'-x, -y, -z'
'x-1/2, -y-1/2, z-1/2'

loop_
_atom_site_label
_atom_site_type_symbol
_atom_site_fract_x
_atom_site_fract_y
_atom_site_fract_z
_atom_site_U_iso_or_equiv
_atom_site_adp_type
_atom_site_occupancy
_atom_site_symmetry_multiplicity
_atom_site_calc_flag
_atom_site_refinement_flags
Cu1 Cu 1.1299(3) 0.9366(3) 0.02046(7) 0.0485(7) Uani 1 1 d .
I1 I 0.88499(14) 0.77566(14) 0.01432(4) 0.0507(6) Uani 1 1 d .
O1 O 1.6349(15) 0.6461(17) -0.1058(5) 0.061(4) Uani 1 1 d .
O2 O 1.7874(15) 0.534(2) -0.2464(4) 0.072(4) Uani 1 1 d .
C1 C 1.732(2) 0.570(2) -0.1290(6) 0.057(5) Uani 1 1 d .
C2 C 1.703(3) 0.576(3) -0.1756(7) 0.071(6) Uani 1 1 d .
H2 H 1.6166 0.6161 -0.1906 0.085 Uiso 1 1 calc R
C3 C 1.805(2) 0.520(3) -0.1995(5) 0.058(5) Uani 1 1 d .
C4 C 1.928(2) 0.446(4) -0.1792(7) 0.080(8) Uani 1 1 d .
H4 H 1.9888 0.3957 -0.1956 0.096 Uiso 1 1 calc R
C5 C 1.958(3) 0.449(3) -0.1313(7) 0.078(7) Uani 1 1 d .
H5 H 2.0445 0.4108 -0.1158 0.094 Uiso 1 1 calc R
C6 C 1.854(2) 0.512(3) -0.1078(6) 0.057(5) Uani 1 1 d .
H6 H 1.8726 0.5126 -0.0768 0.069 Uiso 1 1 calc R
O11 O 1.562(2) 0.4173(18) -0.0813(6) 0.087(5) Uani 1 1 d .
N11 N 1.2678(17) 0.8115(17) -0.0116(6) 0.055(4) Uani 1 1 d .
C11 C 1.261(2) 0.659(2) -0.0179(6) 0.059(5) Uani 1 1 d .
H11 H 1.1897 0.6049 -0.0070 0.070 Uiso 1 1 calc R
C12 C 1.352(2) 0.574(2) -0.0392(7) 0.060(5) Uani 1 1 d .
H12 H 1.3403 0.4662 -0.0415 0.072 Uiso 1 1 calc R
C13 C 1.459(2) 0.645(2) -0.0574(7) 0.055(5) Uani 1 1 d .
C14 C 1.465(2) 0.805(2) -0.0514(6) 0.057(5) Uani 1 1 d .
H14 H 1.5347 0.8625 -0.0622 0.069 Uiso 1 1 calc R
C15 C 1.3682(18) 0.882(2) -0.0296(6) 0.048(4) Uani 1 1 d .
H15 H 1.3744 0.9900 -0.0275 0.058 Uiso 1 1 calc R
C16 C 1.560(2) 0.553(2) -0.0814(6) 0.056(5) Uani 1 1 d .
O21 O 1.585(3) 0.397(3) -0.2551(5) 0.131(10) Uani 1 1 d .
N21 N 1.6670(15) 0.5263(15) -0.4112(4) 0.040(3) Uani 1 1 d .
C21 C 1.583(2) 0.424(3) -0.3945(6) 0.060(6) Uani 1 1 d .
H21 H 1.5213 0.3625 -0.4148 0.072 Uiso 1 1 calc R
C22 C 1.580(2) 0.402(3) -0.3489(6) 0.069(6) Uani 1 1 d .
H22 H 1.5131 0.3372 -0.3391 0.083 Uiso 1 1 calc R
C23 C 1.680(2) 0.481(2) -0.3199(5) 0.048(4) Uani 1 1 d .
C24 C 1.765(2) 0.592(2) -0.3368(6) 0.058(5) Uani 1 1 d .
H24 H 1.8254 0.6572 -0.3174 0.070 Uiso 1 1 calc R
C25 C 1.759(2) 0.604(2) -0.3838(6) 0.058(5) Uani 1 1 d .
H25 H 1.8231 0.6688 -0.3948 0.070 Uiso 1 1 calc R
C26 C 1.678(2) 0.459(3) -0.2712(7) 0.065(6) Uani 1 1 d .
N100 N 1.230(4) 0.148(5) -0.3402(14) 0.158(14) Uani 1 1 d .
C101 C 1.198(3) 0.447(3) -0.3277(10) 0.084(7) Uani 1 1 d .
C102 C 1.215(4) 0.555(5) -0.3596(10) 0.110(10) Uani 1 1 d .
H102 H 1.2405 0.5214 -0.3862 0.132 Uiso 1 1 calc R
C103 C 1.196(4) 0.705(6) -0.3535(18) 0.141(17) Uani 1 1 d .
H103 H 1.2084 0.7759 -0.3756 0.169 Uiso 1 1 calc R
C104 C 1.157(4) 0.756(5) -0.3126(19) 0.142(19) Uani 1 1 d .
H104 H 1.1443 0.8618 -0.3078 0.170 Uiso 1 1 calc R
C105 C 1.139(3) 0.650(6) -0.2806(12) 0.112(12) Uani 1 1 d .
H105 H 1.1176 0.6820 -0.2532 0.135 Uiso 1 1 calc R
C106 C 1.153(3) 0.490(5) -0.2903(11) 0.105(10) Uani 1 1 d .
H106 H 1.1315 0.4144 -0.2706 0.126 Uiso 1 1 calc R
C107 C 1.215(4) 0.280(6) -0.3346(13) 0.118(12) Uani 1 1 d .

loop_
_atom_site_aniso_label
_atom_site_aniso_U_11
_atom_site_aniso_U_22
_atom_site_aniso_U_33
_atom_site_aniso_U_23
_atom_site_aniso_U_13
_atom_site_aniso_U_12
Cu1 0.0579(15) 0.0529(13) 0.0361(11) -0.0054(9) 0.0122(9) 0.0005(10)
I1 0.0620(9) 0.0430(7) 0.0482(7) 0.0059(5) 0.0127(5) -0.0072(6)
O1 0.055(9) 0.066(9) 0.068(9) 0.008(7) 0.025(7) 0.010(7)
O2 0.063(10) 0.109(13) 0.044(7) -0.002(8) 0.009(6) 0.001(9)
C1 0.060(13) 0.066(12) 0.047(10) 0.003(9) 0.020(9) 0.004(10)
C2 0.082(17) 0.071(14) 0.058(12) 0.005(11) 0.010(11) 0.001(12)
C3 0.047(11) 0.102(16) 0.027(8) -0.001(9) 0.012(7) 0.006(10)
C4 0.048(13) 0.13(2) 0.059(12) -0.027(14) 0.017(10) 0.005(13)
C5 0.061(14) 0.11(2) 0.060(13) 0.019(13) 0.009(10) 0.018(14)
C6 0.047(12) 0.083(14) 0.044(10) -0.007(9) 0.015(8) 0.008(10)
O11 0.129(16) 0.051(9) 0.094(12) -0.015(8) 0.059(11) -0.021(9)
N11 0.046(9) 0.036(8) 0.083(11) -0.015(7) 0.012(8) -0.002(6)
C11 0.066(14) 0.055(11) 0.051(10) 0.010(9) -0.002(9) -0.015(10)
C12 0.071(14) 0.042(10) 0.075(13) -0.007(9) 0.038(11) -0.019(9)
C13 0.037(10) 0.059(12) 0.072(12) -0.017(10) 0.016(9) 0.020(8)
C14 0.072(14) 0.041(11) 0.057(11) -0.011(8) 0.003(9) 0.006(9)
C15 0.030(9) 0.037(8) 0.081(13) -0.022(9) 0.021(8) -0.002(7)
C16 0.076(14) 0.052(11) 0.042(9) -0.028(8) 0.013(9) 0.007(10)
O21 0.149(19) 0.19(3) 0.049(9) 0.015(12) 0.011(10) -0.090(19)
N21 0.045(8) 0.039(7) 0.033(7) -0.005(5) 0.002(6) -0.007(6)
C21 0.064(13) 0.085(14) 0.033(8) 0.004(9) 0.012(8) -0.038(11)
C22 0.063(14) 0.093(17) 0.045(10) 0.000(11) -0.005(9) -0.012(12)
C23 0.069(13) 0.043(9) 0.030(8) 0.003(7) 0.000(7) -0.001(8)
C24 0.064(13) 0.064(12) 0.043(9) 0.003(9) 0.002(8) -0.022(10)
C25 0.061(13) 0.056(11) 0.057(11) 0.003(9) 0.010(9) 0.000(10)
C26 0.056(13) 0.080(15) 0.058(12) 0.011(11) 0.004(10) -0.012(11)
N100 0.17(4) 0.13(3) 0.16(3) 0.01(3) -0.01(2) -0.02(3)
C101 0.088(19) 0.073(17) 0.095(19) 0.005(15) 0.028(15) -0.002(14)
C102 0.12(3) 0.13(3) 0.068(17) -0.008(19) -0.009(16) -0.01(2)
C103 0.10(3) 0.14(4) 0.18(4) 0.09(3) 0.01(3) 0.03(3)
C104 0.07(2) 0.13(3) 0.19(4) -0.07(3) -0.05(3) 0.04(2)
C105 0.08(2) 0.16(4) 0.09(2) 0.00(2) 0.002(16) 0.03(2)
C106 0.058(17) 0.15(3) 0.12(2) 0.02(2) 0.030(15) 0.031(18)
C107 0.09(2) 0.13(3) 0.13(3) -0.01(3) 0.02(2) -0.04(2)

loop_
_atom_type_symbol
_atom_type_description
_atom_type_scat_dispersion_real
_atom_type_scat_dispersion_imag
_atom_type_scat_source
C C 0.0033 0.0016 'International Tables Vol C Tables 4.2.6.8 and 6.1.1.4'
H H 0.0000 0.0000 'International Tables Vol C Tables 4.2.6.8 and 6.1.1.4'
N N 0.0061 0.0033 'International Tables Vol C Tables 4.2.6.8 and 6.1.1.4'
O O 0.0106 0.0060 'International Tables Vol C Tables 4.2.6.8 and 6.1.1.4'
Cu Cu 0.3201 1.2651 'International Tables Vol C Tables 4.2.6.8 and 6.1.1.4'
I I -0.4742 1.8119 'International Tables Vol C Tables 4.2.6.8 and 6.1.1.4'

loop_
_geom_angle_atom_site_label_1
_geom_angle_atom_site_label_2
_geom_angle_atom_site_label_3
_geom_angle
_geom_angle_site_symmetry_1
_geom_angle_site_symmetry_3
N11 Cu1 N21 123.1(6) . 4_576
N11 Cu1 I1 108.1(4) . .
N21 Cu1 I1 98.1(4) 4_576 .
N11 Cu1 I1 106.7(5) . 3_775
N21 Cu1 I1 104.0(4) 4_576 3_775
I1 Cu1 I1 117.61(9) . 3_775
N11 Cu1 Cu1 125.2(5) . 3_775
N21 Cu1 Cu1 111.7(4) 4_576 3_775
I1 Cu1 Cu1 58.87(9) . 3_775
I1 Cu1 Cu1 58.74(9) 3_775 3_775
Cu1 I1 Cu1 62.39(9) . 3_775
C16 O1 C1 116.2(15) . .
C26 O2 C3 118.2(17) . .
C6 C1 C2 120.3(19) . .
C6 C1 O1 121.5(17) . .
C2 C1 O1 117.6(19) . .
C1 C2 C3 119(2) . .
C4 C3 O2 115.7(16) . .
C4 C3 C2 122.4(18) . .
O2 C3 C2 121.9(18) . .
C3 C4 C5 116.5(19) . .
C6 C5 C4 119(2) . .
C1 C6 C5 121.6(18) . .
C15 N11 C11 114.2(17) . .
C15 N11 Cu1 121.2(11) . .
C11 N11 Cu1 124.6(15) . .
N11 C11 C12 125.5(19) . .
C13 C12 C11 121.1(18) . .
C12 C13 C14 113.4(17) . .
C12 C13 C16 121.9(18) . .
C14 C13 C16 125(2) . .
C15 C14 C13 122(2) . .
N11 C15 C14 124.2(17) . .
O11 C16 O1 125.0(17) . .
O11 C16 C13 122(2) . .
O1 C16 C13 112.5(17) . .
C25 N21 C21 118.4(15) . .
C25 N21 Cu1 123.3(12) . 4_675
C21 N21 Cu1 118.2(11) . 4_675
N21 C21 C22 125.0(18) . .
C23 C22 C21 116(2) . .
C22 C23 C24 118.9(17) . .
C22 C23 C26 117.0(18) . .
C24 C23 C26 123.6(17) . .
C23 C24 C25 119.3(17) . .
N21 C25 C24 121.3(18) . .
O21 C26 O2 122(2) . .
O21 C26 C23 126(2) . .
O2 C26 C23 110.9(17) . .
C106 C101 C102 121(3) . .
C106 C101 C107 117(3) . .
C102 C101 C107 122(3) . .
C103 C102 C101 122(4) . .
C102 C103 C104 119(4) . .
C105 C104 C103 120(4) . .
C104 C105 C106 118(4) . .
C101 C106 C105 120(3) . .
N100 C107 C101 180(5) . .

loop_
_geom_bond_atom_site_label_1
_geom_bond_atom_site_label_2
_geom_bond_distance
_geom_bond_site_symmetry_2
Cu1 N11 2.064(16) .
Cu1 N21 2.070(12) 4_576
Cu1 I1 2.678(3) .
Cu1 I1 2.682(3) 3_775
Cu1 Cu1 2.776(5) 3_775
I1 Cu1 2.682(3) 3_775
O1 C16 1.37(2) .
O1 C1 1.41(2) .
O2 C26 1.33(3) .
O2 C3 1.41(2) .
C1 C6 1.32(3) .
C1 C2 1.40(3) .
C2 C3 1.39(3) .
C3 C4 1.38(3) .
C4 C5 1.43(3) .
C5 C6 1.42(3) .
O11 C16 1.16(2) .
N11 C15 1.33(2) .
N11 C11 1.32(3) .
C11 C12 1.37(3) .
C12 C13 1.39(3) .
C13 C14 1.39(3) .
C13 C16 1.52(2) .
C14 C15 1.39(2) .
O21 C26 1.21(3) .
N21 C25 1.28(2) .
N21 C21 1.35(2) .
N21 Cu1 2.070(12) 4_675
C21 C22 1.41(3) .
C22 C23 1.35(3) .
C23 C24 1.41(3) .
C23 C26 1.50(3) .
C24 C25 1.43(3) .
N100 C107 1.16(5) .
C101 C106 1.33(4) .
C101 C102 1.37(4) .
C101 C107 1.47(5) .
C102 C103 1.31(5) .
C103 C104 1.43(6) .
C104 C105 1.37(6) .
C105 C106 1.42(5) .
